data_7045134
loop_
_publ_author_name
'Anwar, Muhammad U.'
'Al-Harrasi, Ahmed'
'Gavey, Emma L.'
'Pilkington, Melanie'
'Rawson, Jeremy M.'
'Thompson, Laurence K.'

_publ_section_title
;
 A new nitrogen rich open chain diazine ligand system: synthesis
 coordination chemistry and magneto-structural studies.
;
_journal_issue 8
_journal_name_full 'Dalton transactions (Cambridge, England : 2003)'
_journal_page_first 2511
_journal_page_last 2521
_journal_paper_doi 10.1039/c7dt03845c
_journal_volume 47
_journal_year 2018
_chemical_formula_moiety 'C26 H20 Cl4 Cu3 N8 O2'
_chemical_formula_sum 'C26 H20 Cl4 Cu3 N8 O2'
_chemical_formula_weight 808.92
_space_group_crystal_system monoclinic
_space_group_IT_number 15
_space_group_name_Hall '-I 2ya'
_space_group_name_H-M_alt 'I 1 2/a 1'
_symmetry_space_group_name_Hall '-I 2ya'
_symmetry_space_group_name_H-M 'I 1 2/a 1'
_atom_sites_solution_hydrogens geom
_atom_sites_solution_primary intrinsic
_atom_sites_solution_secondary difmap
_audit_creation_method SHELXL-2013
_audit_update_record
;
2017-11-11 deposited with the CCDC.
2017-12-21 downloaded from the CCDC.
;
_cell_angle_alpha 90
_cell_angle_beta 106.33(3)
_cell_angle_gamma 90
_cell_formula_units_Z 4
_cell_length_a 13.099(3)
_cell_length_b 13.734(3)
_cell_length_c 15.973(7)
_cell_measurement_reflns_used 3260
_cell_measurement_temperature 173(2)
_cell_measurement_theta_max 26.15
_cell_measurement_theta_min 3.08
_cell_volume 2757.6(15)
_computing_cell_refinement 'Bruker SAINT'
_computing_data_collection 'Bruker APEX2'
_computing_data_reduction 'Bruker SAINT'
_computing_molecular_graphics 'Bruker SHELXTL'
_computing_publication_material 'Bruker SHELXTL'
_computing_structure_refinement 'SHELXL-2013 (Sheldrick 2013)'
_computing_structure_solution 'SHELXS-97 (Sheldrick 2008)'
_diffrn_ambient_temperature 173(2)
_diffrn_measured_fraction_theta_full 0.984
_diffrn_measured_fraction_theta_max 0.984
_diffrn_measurement_device_type 'Bruker APEX-II CCD'
_diffrn_measurement_method '\f and \w scans'
_diffrn_radiation_type MoK\a
_diffrn_radiation_wavelength 0.71073
_diffrn_reflns_av_R_equivalents 0.0244
_diffrn_reflns_av_unetI/netI 0.0311
_diffrn_reflns_Laue_measured_fraction_full 0.984
_diffrn_reflns_Laue_measured_fraction_max 0.984
_diffrn_reflns_limit_h_max 15
_diffrn_reflns_limit_h_min -16
_diffrn_reflns_limit_k_max 17
_diffrn_reflns_limit_k_min -17
_diffrn_reflns_limit_l_max 19
_diffrn_reflns_limit_l_min -19
_diffrn_reflns_number 6314
_diffrn_reflns_point_group_measured_fraction_full 0.984
_diffrn_reflns_point_group_measured_fraction_max 0.984
_diffrn_reflns_theta_full 25.242
_diffrn_reflns_theta_max 26.375
_diffrn_reflns_theta_min 3.077
_exptl_absorpt_coefficient_mu 2.725
_exptl_absorpt_correction_T_max 0.7453
_exptl_absorpt_correction_T_min 0.5965
_exptl_absorpt_correction_type multi-scan
_exptl_absorpt_process_details sadabs
_exptl_crystal_colour green
_exptl_crystal_density_diffrn 1.948
_exptl_crystal_description plate
_exptl_crystal_F_000 1612
_exptl_crystal_size_max 0.10
_exptl_crystal_size_mid 0.04
_exptl_crystal_size_min 0.02
_refine_diff_density_max 0.853
_refine_diff_density_min -0.731
_refine_diff_density_rms 0.109
_refine_ls_extinction_method none
_refine_ls_goodness_of_fit_ref 1.006
_refine_ls_hydrogen_treatment constr
_refine_ls_matrix_type full
_refine_ls_number_parameters 196
_refine_ls_number_reflns 2767
_refine_ls_number_restraints 0
_refine_ls_restrained_S_all 1.006
_refine_ls_R_factor_all 0.0537
_refine_ls_R_factor_gt 0.0365
_refine_ls_shift/su_max 0.001
_refine_ls_shift/su_mean 0.000
_refine_ls_structure_factor_coef Fsqd
_refine_ls_weighting_details 'w=1/[\s^2^(Fo^2^)+(0.0560P)^2^+21.1780P] where P=(Fo^2^+2Fc^2^)/3'
_refine_ls_weighting_scheme calc
_refine_ls_wR_factor_gt 0.1009
_refine_ls_wR_factor_ref 0.1162
_reflns_Friedel_coverage 0.000
_reflns_number_gt 2185
_reflns_number_total 2767
_reflns_threshold_expression 'I > 2\s(I)'
_cod_data_source_file c7dt03845c2.cif
_cod_data_source_block complex2
_cod_depositor_comments 'Adding full bibliography for 7045131--7045135.cif.'
_cod_database_code 7045134
_shelx_space_group_comment
;
The symmetry employed for this shelxl refinement is uniquely defined
by the following loop, which should always be used as a source of
symmetry information in preference to the above space-group names.
They are only intended as comments.
;
_shelxl_version_number 2013-3

loop_
_space_group_symop_operation_xyz
'x, y, z'
'-x+1/2, y, -z'
'x+1/2, y+1/2, z+1/2'
'-x+1, y+1/2, -z+1/2'
'-x, -y, -z'
'x-1/2, -y, z'
'-x+1/2, -y+1/2, -z+1/2'
'x, -y+1/2, z+1/2'

loop_
_atom_site_label
_atom_site_type_symbol
_atom_site_fract_x
_atom_site_fract_y
_atom_site_fract_z
_atom_site_U_iso_or_equiv
_atom_site_adp_type
_atom_site_occupancy
_atom_site_site_symmetry_order
_atom_site_calc_flag
_atom_site_refinement_flags_posn
_atom_site_refinement_flags_adp
_atom_site_refinement_flags_occupancy
Cu1 Cu 0.2500 1.09339(5) 0.0000 0.02051(19) Uani 1 2 d S T P
Cu2 Cu 0.11438(4) 0.91450(3) 0.21444(3) 0.02256(17) Uani 1 1 d . . .
Cl1 Cl 0.08716(8) 1.08654(8) -0.15061(7) 0.0273(2) Uani 1 1 d . . .
Cl2 Cl 0.13782(10) 0.89905(8) 0.35743(7) 0.0326(3) Uani 1 1 d . . .
O1 O 0.1274(2) 1.0587(2) 0.20835(18) 0.0228(6) Uani 1 1 d . . .
N1 N 0.2033(3) 1.2054(2) 0.0576(2) 0.0171(6) Uani 1 1 d . . .
N2 N 0.1624(3) 1.0231(2) 0.0773(2) 0.0172(7) Uani 1 1 d . . .
N3 N 0.1435(3) 0.9291(2) 0.1009(2) 0.0199(7) Uani 1 1 d . . .
N4 N 0.1109(3) 0.7751(2) 0.1791(2) 0.0227(7) Uani 1 1 d . . .
C1 C 0.2258(3) 1.2967(3) 0.0364(3) 0.0181(8) Uani 1 1 d . . .
C2 C 0.2057(3) 1.3759(3) 0.0833(3) 0.0228(8) Uani 1 1 d . . .
H2 H 0.2212 1.4388 0.0694 0.027 Uiso 1 1 calc R U .
C3 C 0.1618(4) 1.3591(3) 0.1515(3) 0.0258(9) Uani 1 1 d . . .
H3 H 0.1465 1.4113 0.1829 0.031 Uiso 1 1 calc R U .
C4 C 0.1406(3) 1.2648(3) 0.1731(3) 0.0219(8) Uani 1 1 d . . .
H4 H 0.1118 1.2530 0.2191 0.026 Uiso 1 1 calc R U .
C5 C 0.1636(3) 1.1888(3) 0.1242(3) 0.0189(8) Uani 1 1 d . . .
C6 C 0.1506(3) 1.0832(3) 0.1405(3) 0.0188(8) Uani 1 1 d . . .
C7 C 0.1266(3) 0.8550(3) 0.0498(3) 0.0202(8) Uani 1 1 d . . .
C8 C 0.1212(4) 0.8548(3) -0.0445(3) 0.0270(9) Uani 1 1 d . . .
H8A H 0.0495 0.8418 -0.0784 0.040 Uiso 1 1 calc R U .
H8B H 0.1676 0.8054 -0.0555 0.040 Uiso 1 1 calc R U .
H8C H 0.1429 0.9173 -0.0604 0.040 Uiso 1 1 calc R U .
C9 C 0.1043(3) 0.7644(3) 0.0929(3) 0.0213(8) Uani 1 1 d . . .
C10 C 0.0746(4) 0.6775(3) 0.0500(3) 0.0300(10) Uani 1 1 d . . .
H10 H 0.0714 0.6710 -0.0087 0.036 Uiso 1 1 calc R U .
C11 C 0.0493(4) 0.5994(3) 0.0961(3) 0.0358(11) Uani 1 1 d . . .
H11 H 0.0267 0.5406 0.0681 0.043 Uiso 1 1 calc R U .
C12 C 0.0582(4) 0.6101(3) 0.1838(3) 0.0342(11) Uani 1 1 d . . .
H12 H 0.0433 0.5582 0.2159 0.041 Uiso 1 1 calc R U .
C13 C 0.0894(4) 0.6987(3) 0.2229(3) 0.0291(10) Uani 1 1 d . . .
H13 H 0.0957 0.7055 0.2821 0.035 Uiso 1 1 calc R U .

loop_
_atom_site_aniso_label
_atom_site_aniso_U_11
_atom_site_aniso_U_22
_atom_site_aniso_U_33
_atom_site_aniso_U_23
_atom_site_aniso_U_13
_atom_site_aniso_U_12
Cu1 0.0334(4) 0.0100(3) 0.0245(4) 0.000 0.0185(3) 0.000
Cu2 0.0350(3) 0.0172(3) 0.0191(3) 0.00014(19) 0.0135(2) -0.0030(2)
Cl1 0.0261(5) 0.0301(5) 0.0260(5) -0.0011(4) 0.0075(4) -0.0041(4)
Cl2 0.0523(7) 0.0280(5) 0.0185(5) 0.0017(4) 0.0116(5) -0.0070(5)
O1 0.0327(16) 0.0189(14) 0.0212(14) -0.0004(11) 0.0150(12) -0.0037(12)
N1 0.0185(16) 0.0151(15) 0.0183(16) -0.0003(13) 0.0063(13) -0.0011(12)
N2 0.0230(17) 0.0108(14) 0.0201(16) 0.0000(13) 0.0097(13) -0.0038(12)
N3 0.0244(18) 0.0161(16) 0.0216(17) 0.0038(13) 0.0106(14) -0.0012(13)
N4 0.0281(19) 0.0169(16) 0.0256(18) 0.0005(14) 0.0115(15) -0.0017(14)
C1 0.0201(19) 0.0133(17) 0.0215(19) 0.0006(15) 0.0066(16) 0.0016(14)
C2 0.030(2) 0.0132(18) 0.026(2) -0.0016(16) 0.0094(18) -0.0016(16)
C3 0.032(2) 0.021(2) 0.027(2) -0.0078(17) 0.0115(18) 0.0000(17)
C4 0.025(2) 0.021(2) 0.021(2) -0.0046(16) 0.0092(16) 0.0002(16)
C5 0.022(2) 0.0179(18) 0.0187(19) -0.0011(15) 0.0086(15) -0.0010(15)
C6 0.0154(18) 0.0205(19) 0.022(2) 0.0001(16) 0.0080(15) -0.0046(15)
C7 0.025(2) 0.0174(18) 0.022(2) 0.0012(16) 0.0114(16) 0.0004(15)
C8 0.036(2) 0.024(2) 0.022(2) -0.0015(17) 0.0102(18) -0.0034(18)
C9 0.024(2) 0.0188(19) 0.026(2) -0.0004(16) 0.0141(17) -0.0002(15)
C10 0.042(3) 0.022(2) 0.029(2) -0.0022(18) 0.017(2) -0.0017(19)
C11 0.054(3) 0.015(2) 0.044(3) -0.0030(19) 0.022(2) -0.0040(19)
C12 0.052(3) 0.019(2) 0.040(3) 0.0070(19) 0.026(2) -0.002(2)
C13 0.041(3) 0.024(2) 0.028(2) 0.0047(18) 0.019(2) -0.0003(18)

loop_
_atom_type_symbol
_atom_type_description
_atom_type_scat_dispersion_real
_atom_type_scat_dispersion_imag
_atom_type_scat_source
C C 0.0033 0.0016 'International Tables Vol C Tables 4.2.6.8 and 6.1.1.4'
H H 0.0000 0.0000 'International Tables Vol C Tables 4.2.6.8 and 6.1.1.4'
Cl Cl 0.1484 0.1585 'International Tables Vol C Tables 4.2.6.8 and 6.1.1.4'
Cu Cu 0.3201 1.2651 'International Tables Vol C Tables 4.2.6.8 and 6.1.1.4'
N N 0.0061 0.0033 'International Tables Vol C Tables 4.2.6.8 and 6.1.1.4'
O O 0.0106 0.0060 'International Tables Vol C Tables 4.2.6.8 and 6.1.1.4'

loop_
_geom_angle_atom_site_label_1
_geom_angle_atom_site_label_2
_geom_angle_atom_site_label_3
_geom_angle
_geom_angle_site_symmetry_1
_geom_angle_site_symmetry_3
N1 Cu1 N1 77.71(19) . 2
N1 Cu1 N2 78.22(12) . .
N1 Cu1 N2 155.12(13) 2 .
N1 Cu1 N2 155.12(13) . 2
N1 Cu1 N2 78.22(12) 2 2
N2 Cu1 N2 126.33(17) . 2
N1 Cu1 Cl1 83.34(10) . 2
N1 Cu1 Cl1 99.77(10) 2 2
N2 Cu1 Cl1 83.59(10) . 2
N2 Cu1 Cl1 94.62(10) 2 2
N1 Cu1 Cl1 99.76(10) . .
N1 Cu1 Cl1 83.34(10) 2 .
N2 Cu1 Cl1 94.62(10) . .
N2 Cu1 Cl1 83.59(10) 2 .
Cl1 Cu1 Cl1 176.05(5) 2 .
N3 Cu2 O1 79.18(12) . .
N3 Cu2 N4 80.29(14) . .
O1 Cu2 N4 159.46(13) . .
N3 Cu2 Cl2 161.65(11) . .
O1 Cu2 Cl2 98.96(9) . .
N4 Cu2 Cl2 100.64(11) . .
N3 Cu2 Cl1 94.56(11) . 5_575
O1 Cu2 Cl1 94.55(9) . 5_575
N4 Cu2 Cl1 86.72(11) . 5_575
Cl2 Cu2 Cl1 103.78(5) . 5_575
Cu2 Cl1 Cu1 144.79(5) 5_575 .
C6 O1 Cu2 110.8(3) . .
C5 N1 C1 121.4(3) . .
C5 N1 Cu1 118.8(3) . .
C1 N1 Cu1 119.2(3) . .
C6 N2 N3 107.5(3) . .
C6 N2 Cu1 110.5(2) . .
N3 N2 Cu1 138.0(2) . .
C7 N3 N2 125.3(3) . .
C7 N3 Cu2 117.5(3) . .
N2 N3 Cu2 116.1(2) . .
C13 N4 C9 118.8(4) . .
C13 N4 Cu2 126.7(3) . .
C9 N4 Cu2 112.3(3) . .
N1 C1 C2 120.3(3) . .
N1 C1 C1 111.7(2) . 2
C2 C1 C1 128.0(2) . 2
C3 C2 C1 118.5(4) . .
C3 C2 H2 120.7 . .
C1 C2 H2 120.7 . .
C2 C3 C4 120.5(4) . .
C2 C3 H3 119.7 . .
C4 C3 H3 119.7 . .
C5 C4 C3 118.1(4) . .
C5 C4 H4 120.9 . .
C3 C4 H4 120.9 . .
N1 C5 C4 121.2(4) . .
N1 C5 C6 113.3(3) . .
C4 C5 C6 125.5(4) . .
O1 C6 N2 126.3(4) . .
O1 C6 C5 118.7(3) . .
N2 C6 C5 115.0(3) . .
N3 C7 C8 126.5(4) . .
N3 C7 C9 112.9(3) . .
C8 C7 C9 120.4(3) . .
C7 C8 H8A 109.5 . .
C7 C8 H8B 109.5 . .
H8A C8 H8B 109.5 . .
C7 C8 H8C 109.5 . .
H8A C8 H8C 109.5 . .
H8B C8 H8C 109.5 . .
N4 C9 C10 121.7(4) . .
N4 C9 C7 114.3(3) . .
C10 C9 C7 124.0(4) . .
C9 C10 C11 118.7(4) . .
C9 C10 H10 120.7 . .
C11 C10 H10 120.7 . .
C12 C11 C10 119.4(4) . .
C12 C11 H11 120.3 . .
C10 C11 H11 120.3 . .
C13 C12 C11 119.0(4) . .
C13 C12 H12 120.5 . .
C11 C12 H12 120.5 . .
N4 C13 C12 122.5(4) . .
N4 C13 H13 118.8 . .
C12 C13 H13 118.8 . .

loop_
_geom_bond_atom_site_label_1
_geom_bond_atom_site_label_2
_geom_bond_distance
_geom_bond_site_symmetry_2
Cu1 N1 1.975(3) .
Cu1 N1 1.975(3) 2
Cu1 N2 2.138(3) .
Cu1 N2 2.138(3) 2
Cu1 Cl1 2.7314(16) 2
Cu1 Cl1 2.7314(16) .
Cu2 N3 1.966(3) .
Cu2 O1 1.992(3) .
Cu2 N4 1.993(3) .
Cu2 Cl2 2.2273(15) .
Cu2 Cl1 2.5488(14) 5_575
Cl1 Cu2 2.5488(14) 5_575
O1 C6 1.251(5) .
N1 C5 1.330(5) .
N1 C1 1.352(5) .
N2 C6 1.346(5) .
N2 N3 1.387(4) .
N3 C7 1.284(5) .
N4 C13 1.334(5) .
N4 C9 1.364(5) .
C1 C2 1.387(5) .
C1 C1 1.475(8) 2
C2 C3 1.385(6) .
C2 H2 0.9300 .
C3 C4 1.388(6) .
C3 H3 0.9300 .
C4 C5 1.387(5) .
C4 H4 0.9300 .
C5 C6 1.492(5) .
C7 C8 1.487(6) .
C7 C9 1.490(5) .
C8 H8A 0.9600 .
C8 H8B 0.9600 .
C8 H8C 0.9600 .
C9 C10 1.377(6) .
C10 C11 1.393(6) .
C10 H10 0.9300 .
C11 C12 1.380(7) .
C11 H11 0.9300 .
C12 C13 1.376(7) .
C12 H12 0.9300 .
C13 H13 0.9300 .

loop_
_geom_torsion_atom_site_label_1
_geom_torsion_atom_site_label_2
_geom_torsion_atom_site_label_3
_geom_torsion_atom_site_label_4
_geom_torsion
_geom_torsion_site_symmetry_1
_geom_torsion_site_symmetry_4
C6 N2 N3 C7 165.3(4) . .
Cu1 N2 N3 C7 -40.7(6) . .
C6 N2 N3 Cu2 -2.8(4) . .
Cu1 N2 N3 Cu2 151.2(2) . .
C5 N1 C1 C2 -1.2(6) . .
Cu1 N1 C1 C2 -172.0(3) . .
C5 N1 C1 C1 177.0(4) . 2
Cu1 N1 C1 C1 6.1(5) . 2
N1 C1 C2 C3 -0.4(6) . .
C1 C1 C2 C3 -178.2(5) 2 .
C1 C2 C3 C4 1.2(7) . .
C2 C3 C4 C5 -0.6(6) . .
C1 N1 C5 C4 1.9(6) . .
Cu1 N1 C5 C4 172.8(3) . .
C1 N1 C5 C6 -176.4(3) . .
Cu1 N1 C5 C6 -5.6(5) . .
C3 C4 C5 N1 -1.0(6) . .
C3 C4 C5 C6 177.1(4) . .
Cu2 O1 C6 N2 2.0(5) . .
Cu2 O1 C6 C5 179.9(3) . .
N3 N2 C6 O1 0.4(5) . .
Cu1 N2 C6 O1 -161.3(3) . .
N3 N2 C6 C5 -177.5(3) . .
Cu1 N2 C6 C5 20.8(4) . .
N1 C5 C6 O1 170.6(4) . .
C4 C5 C6 O1 -7.7(6) . .
N1 C5 C6 N2 -11.3(5) . .
C4 C5 C6 N2 170.4(4) . .
N2 N3 C7 C8 -1.6(7) . .
Cu2 N3 C7 C8 166.3(3) . .
N2 N3 C7 C9 -177.6(3) . .
Cu2 N3 C7 C9 -9.7(5) . .
C13 N4 C9 C10 1.0(6) . .
Cu2 N4 C9 C10 -163.5(4) . .
C13 N4 C9 C7 178.2(4) . .
Cu2 N4 C9 C7 13.6(4) . .
N3 C7 C9 N4 -3.0(5) . .
C8 C7 C9 N4 -179.3(4) . .
N3 C7 C9 C10 174.1(4) . .
C8 C7 C9 C10 -2.2(6) . .
N4 C9 C10 C11 0.9(7) . .
C7 C9 C10 C11 -176.0(4) . .
C9 C10 C11 C12 -2.1(8) . .
C10 C11 C12 C13 1.5(8) . .
C9 N4 C13 C12 -1.7(7) . .
Cu2 N4 C13 C12 160.4(4) . .
C11 C12 C13 N4 0.4(8) . .
